data_1563614
loop_
_publ_author_name
'Yang, Ting-Hai'
'Cao, Deng-Ke'
'Li, Yi-Zhi'
'Zheng, Li-Min'

_publ_section_title
;
 Lanthanide oxalatophosphonates with two- and three-dimensional structures
;
_journal_issue 5
_journal_name_full 'Journal of Solid State Chemistry'
_journal_page_first 1159
_journal_page_last 1164
_journal_paper_doi 10.1016/j.jssc.2010.03.008
_journal_volume 183
_journal_year 2010
_chemical_formula_moiety '4(C22 H30 N2 O34 P2 Tb4), 9(H4 O2), H4 O2, 4(H2 O)'
_chemical_formula_sum 'C88 H152 N8 O152 P8 Tb16'
_chemical_formula_weight 6544.66
_space_group_IT_number 14
_space_group_name_Hall '-P 2ybc'
_space_group_name_H-M_alt 'P 1 21/c 1'
_symmetry_cell_setting monoclinic
_symmetry_space_group_name_Hall '-P 2ybc'
_symmetry_space_group_name_H-M 'P 1 21/c 1'
_atom_sites_solution_hydrogens geom
_atom_sites_solution_primary direct
_atom_sites_solution_secondary difmap
_audit_creation_method SHELXL-97
_cell_angle_alpha 90.00
_cell_angle_beta 93.1260(10)
_cell_angle_gamma 90.00
_cell_formula_units_Z 1
_cell_length_a 11.4607(6)
_cell_length_b 10.5623(5)
_cell_length_c 36.3048(18)
_cell_measurement_reflns_used 3536
_cell_measurement_temperature 273(2)
_cell_measurement_theta_max 27.400
_cell_measurement_theta_min 2.232
_cell_volume 4388.2(4)
_computing_cell_refinement SMART
_computing_data_collection 'SMART (Bruker, 2000)'
_computing_data_reduction 'SAINT (Bruker, 2000)'
_computing_molecular_graphics SHELXTL
_computing_publication_material SHELXTL
_computing_structure_refinement SHELXTL
_computing_structure_solution 'SHELXTL (Bruker, 2000)'
_diffrn_ambient_temperature 273(2)
_diffrn_measured_fraction_theta_full 0.993
_diffrn_measured_fraction_theta_max 0.993
_diffrn_measurement_device_type 'Bruker Smart Aepex CCD'
_diffrn_measurement_method 'phi and omega scans'
_diffrn_radiation_monochromator graphite
_diffrn_radiation_source 'fine-focus sealed tube'
_diffrn_radiation_type MoK\a
_diffrn_radiation_wavelength 0.71073
_diffrn_reflns_av_R_equivalents 0.0543
_diffrn_reflns_av_sigmaI/netI 0.0687
_diffrn_reflns_limit_h_max 13
_diffrn_reflns_limit_h_min -14
_diffrn_reflns_limit_k_max 12
_diffrn_reflns_limit_k_min -12
_diffrn_reflns_limit_l_max 33
_diffrn_reflns_limit_l_min -44
_diffrn_reflns_number 23374
_diffrn_reflns_theta_full 26.00
_diffrn_reflns_theta_max 26.00
_diffrn_reflns_theta_min 2.01
_exptl_absorpt_coefficient_mu 6.560
_exptl_absorpt_correction_T_max 0.352
_exptl_absorpt_correction_T_min 0.227
_exptl_absorpt_correction_type multi-scan
_exptl_absorpt_process_details 'SADABS; Bruker, 2000'
_exptl_crystal_colour colorless
_exptl_crystal_density_diffrn 2.477
_exptl_crystal_density_method 'not measured'
_exptl_crystal_description block
_exptl_crystal_F_000 3112
_exptl_crystal_size_max 0.28
_exptl_crystal_size_mid 0.20
_exptl_crystal_size_min 0.16
_refine_diff_density_max 1.412
_refine_diff_density_min -1.827
_refine_diff_density_rms 0.225
_refine_ls_extinction_method none
_refine_ls_goodness_of_fit_ref 1.061
_refine_ls_hydrogen_treatment constr
_refine_ls_matrix_type full
_refine_ls_number_parameters 622
_refine_ls_number_reflns 8559
_refine_ls_number_restraints 0
_refine_ls_restrained_S_all 1.061
_refine_ls_R_factor_all 0.0603
_refine_ls_R_factor_gt 0.0402
_refine_ls_shift/su_max 0.000
_refine_ls_shift/su_mean 0.000
_refine_ls_structure_factor_coef Fsqd
_refine_ls_weighting_details 'calc w=1/[\s^2^(Fo^2^)+(0.0345P)^2^+0.0000P] where P=(Fo^2^+2Fc^2^)/3'
_refine_ls_weighting_scheme calc
_refine_ls_wR_factor_gt 0.0859
_refine_ls_wR_factor_ref 0.0934
_reflns_number_gt 6422
_reflns_number_total 8559
_reflns_threshold_expression >2sigma(I)
_cod_data_source_file JSSC-2010-183-1159.cif
_cod_data_source_block 4
_cod_depositor_comments
;
The following automatic conversions were performed:

data item '_symmetry_cell_setting' value 'Monoclinic' was changed to
'monoclinic' in accordance with the built-in table derived from the
CIF Core dictionary named 'cif_core.dic' version 2.4.5 last updated
on 2014-11-21.

Automatic conversion script
Id: cif_fix_values 8369 2020-08-20 11:38:08Z andrius 
;
_cod_original_sg_symbol_H-M P2(1)/c
_cod_database_code 1563614

loop_
_symmetry_equiv_pos_as_xyz
'x, y, z'
'-x, y+1/2, -z+1/2'
'-x, -y, -z'
'x, -y-1/2, z-1/2'

loop_
_atom_site_label
_atom_site_type_symbol
_atom_site_fract_x
_atom_site_fract_y
_atom_site_fract_z
_atom_site_U_iso_or_equiv
_atom_site_adp_type
_atom_site_occupancy
_atom_site_symmetry_multiplicity
_atom_site_calc_flag
_atom_site_refinement_flags
_atom_site_disorder_assembly
_atom_site_disorder_group
Tb1 Tb 0.88002(3) -0.16097(4) 0.710074(10) 0.01698(11) Uani 1 1 d . . .
Tb2 Tb 0.68521(3) 0.36419(4) 0.670706(11) 0.01622(10) Uani 1 1 d . . .
Tb3 Tb 0.17654(3) 0.29700(4) 0.608831(10) 0.01448(10) Uani 1 1 d . . .
Tb4 Tb -0.01629(3) 0.18202(4) 0.454376(11) 0.01749(11) Uani 1 1 d . . .
P1 P 0.69320(19) -0.4026(2) 0.74375(6) 0.0189(5) Uani 1 1 d . . .
P2 P 0.18736(18) 0.0947(2) 0.52757(6) 0.0158(5) Uani 1 1 d . . .
O1 O 0.7268(5) -0.2889(6) 0.72091(16) 0.0281(14) Uani 1 1 d . . .
O2 O 0.6949(5) -0.5246(5) 0.72220(16) 0.0272(14) Uani 1 1 d . . .
O3 O 0.7643(5) -0.4109(6) 0.77979(14) 0.0291(15) Uani 1 1 d . . .
O4 O 0.1790(5) 0.1498(5) 0.56544(14) 0.0224(13) Uani 1 1 d . . .
O5 O 0.1310(5) 0.1801(5) 0.49776(14) 0.0209(13) Uani 1 1 d . . .
O6 O 0.1451(5) -0.0404(5) 0.52451(15) 0.0222(13) Uani 1 1 d . . .
O7 O 0.9908(5) -0.0703(5) 0.66343(14) 0.0238(14) Uani 1 1 d . . .
O8 O 0.8287(5) -0.2462(5) 0.64894(15) 0.0251(14) Uani 1 1 d . . .
O9 O 0.8792(5) -0.2530(6) 0.59018(16) 0.0308(15) Uani 1 1 d . . .
O10 O 1.0609(5) -0.1015(5) 0.60807(15) 0.0256(14) Uani 1 1 d . . .
O11 O 0.8793(5) 0.0555(5) 0.72919(16) 0.0284(15) Uani 1 1 d . . .
O12 O 0.7033(5) -0.0480(5) 0.68988(16) 0.0291(15) Uani 1 1 d . . .
O13 O 0.6291(5) 0.1441(5) 0.67749(16) 0.0241(14) Uani 1 1 d . . .
O14 O 0.8150(5) 0.2470(6) 0.71228(16) 0.0251(14) Uani 1 1 d . . .
O15 O 0.4849(4) 0.3751(5) 0.68410(14) 0.0217(13) Uani 1 1 d . . .
O16 O 0.5612(4) 0.3281(5) 0.61711(15) 0.0211(13) Uani 1 1 d . . .
O17 O 0.3788(5) 0.2862(6) 0.59590(14) 0.0228(14) Uani 1 1 d . . .
O18 O 0.3008(5) 0.3490(6) 0.66171(15) 0.0257(14) Uani 1 1 d . . .
O19 O 0.0521(5) 0.4017(5) 0.56304(16) 0.0265(14) Uani 1 1 d . . .
O20 O 0.2385(5) 0.5125(5) 0.59564(16) 0.0274(14) Uani 1 1 d . . .
O21 O 0.1822(5) 0.6983(6) 0.57055(17) 0.0301(15) Uani 1 1 d . . .
O22 O -0.0126(5) 0.5911(5) 0.54285(16) 0.0269(14) Uani 1 1 d . . .
O23 O 0.0596(4) 0.4137(5) 0.64954(15) 0.0239(14) Uani 1 1 d . . .
O24 O -0.0195(5) 0.2102(5) 0.61096(15) 0.0228(13) Uani 1 1 d . . .
O25 O -0.2009(4) 0.2514(5) 0.62858(16) 0.0244(14) Uani 1 1 d . . .
O26 O -0.1212(4) 0.4533(5) 0.66636(15) 0.0227(14) Uani 1 1 d . . .
O1W O 0.1990(5) 0.1100(5) 0.64571(15) 0.0258(14) Uani 1 1 d . . .
H1WA H 0.2132 0.1207 0.6701 0.039 Uiso 1 1 d R . .
H1WB H 0.1720 0.0347 0.6375 0.039 Uiso 1 1 d R . .
O2W O 0.6588(5) 0.5650(6) 0.64076(16) 0.0351(16) Uani 1 1 d . . .
H2WA H 0.7151 0.6241 0.6428 0.053 Uiso 1 1 d R . .
H2WB H 0.6017 0.5737 0.6231 0.053 Uiso 1 1 d R . .
O3W O 0.8763(5) -0.1846(6) 0.77545(17) 0.0409(17) Uani 1 1 d . . .
H3WA H 0.8561 -0.1097 0.7851 0.049 Uiso 1 1 d R . .
H3WB H 0.8432 -0.2559 0.7836 0.049 Uiso 1 1 d R . .
O4W O 0.9795(5) -0.3571(5) 0.71040(16) 0.0278(15) Uani 1 1 d . . .
H4WA H 0.9301 -0.4128 0.6992 0.033 Uiso 1 1 d R . .
H4WB H 1.0317 -0.3854 0.7278 0.033 Uiso 1 1 d R . .
O5W O 1.0718(5) -0.1110(6) 0.73430(16) 0.0301(15) Uani 1 1 d . . .
H5WA H 1.1169 -0.0511 0.7247 0.036 Uiso 1 1 d R . .
H5WB H 1.1013 -0.1577 0.7533 0.036 Uiso 1 1 d R . .
O6W O 0.0851(5) -0.0198(6) 0.44352(15) 0.0272(14) Uani 1 1 d . . .
H6WA H 0.0527 -0.0729 0.4266 0.033 Uiso 1 1 d R . .
H6WB H 0.1226 -0.0529 0.4636 0.033 Uiso 1 1 d R . .
O7W O -0.0990(5) 0.2644(6) 0.51289(15) 0.0300(15) Uani 1 1 d . . .
H7WC H -0.1514 0.3161 0.5051 0.036 Uiso 1 1 d R . .
H7WB H -0.0666 0.3024 0.5333 0.036 Uiso 1 1 d R . .
N1 N 0.4955(7) -0.2275(8) 0.7029(2) 0.044(2) Uani 1 1 d . . .
H1A H 0.5672 -0.1948 0.7072 0.053 Uiso 1 1 d R . .
N2 N 0.3540(6) -0.0652(7) 0.4691(2) 0.0272(17) Uani 1 1 d . . .
H2A H 0.3474 -0.1246 0.4866 0.033 Uiso 1 1 d R . .
C1 C 0.5426(8) -0.3724(10) 0.7540(3) 0.037(2) Uani 1 1 d . . .
H1B H 0.5106 -0.4493 0.7640 0.045 Uiso 1 1 calc R . .
H1C H 0.5421 -0.3083 0.7731 0.045 Uiso 1 1 calc R . .
C2 C 0.4636(8) -0.3302(9) 0.7227(3) 0.035(2) Uani 1 1 d . . .
C3 C 0.3560(8) -0.3839(9) 0.7125(3) 0.037(2) Uani 1 1 d . . .
H3 H 0.3310 -0.4558 0.7246 0.044 Uiso 1 1 calc R . .
C4 C 0.2868(10) -0.3313(10) 0.6847(3) 0.047(3) Uani 1 1 d . . .
H4 H 0.2156 -0.3689 0.6778 0.056 Uiso 1 1 calc R . .
C5 C 0.3201(9) -0.2257(11) 0.6672(3) 0.043(3) Uani 1 1 d . . .
H5 H 0.2695 -0.1875 0.6496 0.051 Uiso 1 1 calc R . .
C6 C 0.4305(9) -0.1738(10) 0.6754(3) 0.045(3) Uani 1 1 d . . .
H6 H 0.4576 -0.1050 0.6624 0.054 Uiso 1 1 calc R . .
C7 C 0.3413(7) 0.0892(8) 0.5188(2) 0.0228(19) Uani 1 1 d . . .
H7A H 0.3765 0.1708 0.5246 0.027 Uiso 1 1 calc R . .
H7B H 0.3796 0.0264 0.5347 0.027 Uiso 1 1 calc R . .
C8 C 0.3599(7) 0.0570(8) 0.4795(2) 0.023(2) Uani 1 1 d . . .
C9 C 0.3750(8) 0.1447(9) 0.4525(3) 0.037(2) Uani 1 1 d . . .
H9 H 0.3794 0.2302 0.4587 0.044 Uiso 1 1 calc R . .
C10 C 0.3839(9) 0.1079(11) 0.4164(3) 0.046(3) Uani 1 1 d . . .
H10 H 0.3950 0.1683 0.3983 0.055 Uiso 1 1 calc R . .
C11 C 0.3765(9) -0.0173(11) 0.4073(3) 0.044(3) Uani 1 1 d . . .
H11 H 0.3815 -0.0432 0.3829 0.053 Uiso 1 1 calc R . .
C12 C 0.3619(8) -0.1017(11) 0.4340(3) 0.045(3) Uani 1 1 d . . .
H12 H 0.3571 -0.1873 0.4281 0.054 Uiso 1 1 calc R . .
C13 C 0.9901(7) -0.1205(8) 0.6321(2) 0.0199(19) Uani 1 1 d . . .
C14 C 0.8904(7) -0.2156(8) 0.6224(2) 0.0220(19) Uani 1 1 d . . .
C15 C 0.8091(7) 0.1295(8) 0.7126(2) 0.0199(19) Uani 1 1 d . . .
C16 C 0.7041(7) 0.0687(8) 0.6909(2) 0.0182(18) Uani 1 1 d . . .
C17 C 0.4093(7) 0.3500(7) 0.6593(2) 0.0175(18) Uani 1 1 d . . .
C18 C 0.4532(7) 0.3168(8) 0.6206(2) 0.0201(19) Uani 1 1 d . . .
C19 C -0.0475(7) 0.3902(7) 0.6494(2) 0.0173(18) Uani 1 1 d . . .
C20 C -0.0938(7) 0.2724(8) 0.6274(2) 0.0197(19) Uani 1 1 d . . .
C21 C 0.0590(7) 0.5189(8) 0.5595(2) 0.0191(18) Uani 1 1 d . . .
C22 C 0.1697(7) 0.5824(8) 0.5768(2) 0.0189(18) Uani 1 1 d . . .
O8W O 0.3532(7) 0.7193(8) 0.5098(2) 0.076(3) Uani 1 1 d . . .
H8WD H 0.3204 0.6831 0.5274 0.091 Uiso 1 1 d R . .
H8WB H 0.4119 0.6715 0.4988 0.091 Uiso 1 1 d R . .
O9W O 0.7386(6) 0.5698(7) 0.4960(2) 0.063(2) Uani 1 1 d . . .
H9WD H 0.7569 0.5504 0.5183 0.075 Uiso 1 1 d R . .
H9WB H 0.7946 0.6076 0.4854 0.075 Uiso 1 1 d R . .
O10W O 0.4679(6) 0.6181(7) 0.59096(19) 0.060(2) Uani 1 1 d . . .
H10D H 0.5262 0.6006 0.6054 0.072 Uiso 1 1 d R . .
H10C H 0.4214 0.5555 0.5899 0.072 Uiso 1 1 d R . .
O11W O 0.7588(13) 0.4829(15) 0.5657(4) 0.063(5) Uani 0.50 1 d P . .
H11A H 0.6954 0.5013 0.5754 0.075 Uiso 0.50 1 d PR . .
H11C H 0.8150 0.5139 0.5789 0.075 Uiso 0.50 1 d PR . .
O12W O 0.3443(15) 0.9156(19) 0.5962(5) 0.090(6) Uani 0.50 1 d P . .
H12C H 0.3969 0.8597 0.5944 0.108 Uiso 0.50 1 d PR . .
H12D H 0.2915 0.8634 0.5891 0.108 Uiso 0.50 1 d PR . .
O13W O 0.5182(8) 0.5920(8) 0.4674(2) 0.081(3) Uani 1 1 d . . .
H13A H 0.5907 0.5826 0.4647 0.097 Uiso 1 1 d R . .
H13B H 0.4803 0.5667 0.4481 0.097 Uiso 1 1 d R . .

loop_
_atom_site_aniso_label
_atom_site_aniso_U_11
_atom_site_aniso_U_22
_atom_site_aniso_U_33
_atom_site_aniso_U_23
_atom_site_aniso_U_13
_atom_site_aniso_U_12
Tb1 0.0197(2) 0.0149(2) 0.0160(2) 0.00003(16) -0.00301(16) -0.00119(16)
Tb2 0.0119(2) 0.0165(2) 0.0200(2) -0.00390(16) -0.00138(16) 0.00061(16)
Tb3 0.0122(2) 0.0164(2) 0.0147(2) -0.00199(15) -0.00073(15) -0.00046(16)
Tb4 0.0184(2) 0.0169(2) 0.0169(2) 0.00172(16) -0.00196(16) -0.00171(16)
P1 0.0203(11) 0.0192(12) 0.0174(11) -0.0028(9) 0.0024(9) -0.0005(9)
P2 0.0154(11) 0.0161(12) 0.0156(11) -0.0033(8) -0.0023(9) -0.0007(9)
O1 0.027(3) 0.024(4) 0.033(4) 0.009(3) -0.003(3) -0.008(3)
O2 0.027(3) 0.024(4) 0.030(3) -0.008(3) -0.002(3) 0.004(3)
O3 0.042(4) 0.035(4) 0.010(3) -0.005(3) -0.004(3) 0.002(3)
O4 0.025(3) 0.026(4) 0.016(3) -0.009(2) 0.002(3) -0.002(3)
O5 0.026(3) 0.021(3) 0.016(3) -0.001(2) 0.000(3) 0.000(3)
O6 0.030(3) 0.012(3) 0.025(3) -0.005(2) 0.008(3) -0.006(2)
O7 0.030(3) 0.027(4) 0.015(3) -0.003(3) 0.002(3) -0.022(3)
O8 0.030(3) 0.028(4) 0.018(3) -0.004(3) 0.002(3) -0.011(3)
O9 0.036(4) 0.036(4) 0.021(3) -0.012(3) 0.002(3) -0.013(3)
O10 0.029(3) 0.026(4) 0.021(3) -0.001(3) 0.001(3) -0.009(3)
O11 0.028(3) 0.018(3) 0.038(4) -0.010(3) -0.018(3) 0.004(3)
O12 0.027(3) 0.016(4) 0.043(4) -0.001(3) -0.008(3) 0.000(3)
O13 0.017(3) 0.022(3) 0.032(4) -0.002(3) -0.004(3) -0.002(3)
O14 0.019(3) 0.023(4) 0.032(4) -0.002(3) -0.005(3) -0.002(3)
O15 0.012(3) 0.035(4) 0.017(3) -0.004(3) -0.005(2) 0.001(3)
O16 0.015(3) 0.026(4) 0.023(3) -0.003(2) 0.004(2) 0.000(2)
O17 0.018(3) 0.036(4) 0.015(3) -0.011(3) 0.001(2) -0.004(3)
O18 0.016(3) 0.038(4) 0.024(3) 0.000(3) 0.003(3) 0.000(3)
O19 0.033(4) 0.013(3) 0.033(4) -0.002(3) -0.014(3) 0.000(3)
O20 0.022(3) 0.018(3) 0.041(4) 0.005(3) -0.010(3) -0.002(3)
O21 0.026(3) 0.020(4) 0.044(4) 0.010(3) -0.008(3) -0.005(3)
O22 0.023(3) 0.021(4) 0.036(4) 0.000(3) -0.008(3) 0.002(3)
O23 0.014(3) 0.030(4) 0.028(3) -0.010(3) 0.001(3) -0.005(3)
O24 0.019(3) 0.021(3) 0.030(3) -0.008(3) 0.008(3) 0.000(3)
O25 0.009(3) 0.025(4) 0.039(4) -0.015(3) 0.003(3) 0.002(2)
O26 0.008(3) 0.023(4) 0.037(4) -0.013(3) 0.002(3) 0.003(2)
O1W 0.030(3) 0.020(3) 0.026(3) 0.004(3) -0.012(3) -0.015(3)
O2W 0.039(4) 0.031(4) 0.034(4) 0.015(3) -0.012(3) -0.015(3)
O3W 0.047(4) 0.039(4) 0.036(4) 0.004(3) -0.004(3) -0.016(3)
O4W 0.022(3) 0.021(4) 0.039(4) -0.002(3) -0.013(3) 0.004(3)
O5W 0.028(3) 0.024(4) 0.036(4) 0.012(3) -0.016(3) -0.005(3)
O6W 0.029(3) 0.030(4) 0.022(3) 0.001(3) -0.010(3) 0.001(3)
O7W 0.035(4) 0.032(4) 0.022(3) -0.011(3) -0.004(3) -0.001(3)
N1 0.025(5) 0.051(6) 0.056(6) -0.011(5) -0.011(4) 0.003(4)
N2 0.021(4) 0.018(4) 0.043(5) -0.003(3) 0.005(4) -0.002(3)
C1 0.030(5) 0.042(7) 0.042(6) -0.002(5) 0.013(5) 0.013(5)
C2 0.031(5) 0.024(6) 0.049(6) -0.008(5) 0.013(5) 0.003(4)
C3 0.032(6) 0.030(6) 0.050(7) -0.001(5) 0.008(5) -0.004(5)
C4 0.059(7) 0.044(7) 0.038(6) 0.014(5) 0.014(6) 0.004(6)
C5 0.045(7) 0.058(8) 0.027(6) -0.002(5) 0.011(5) 0.003(6)
C6 0.033(6) 0.048(7) 0.053(7) -0.028(6) 0.004(5) 0.001(5)
C7 0.022(5) 0.023(5) 0.022(5) -0.003(4) -0.001(4) -0.005(4)
C8 0.011(4) 0.029(5) 0.029(5) -0.004(4) 0.000(4) 0.000(4)
C9 0.042(6) 0.029(6) 0.040(6) -0.001(5) 0.007(5) -0.005(5)
C10 0.058(7) 0.043(7) 0.037(6) 0.011(5) 0.013(5) 0.004(6)
C11 0.044(6) 0.060(8) 0.029(6) -0.002(5) 0.010(5) 0.003(6)
C12 0.032(6) 0.049(7) 0.054(7) -0.026(6) 0.004(5) 0.002(5)
C13 0.023(5) 0.019(5) 0.017(5) 0.003(4) -0.009(4) -0.005(4)
C14 0.019(5) 0.025(5) 0.022(5) 0.005(4) -0.001(4) -0.002(4)
C15 0.020(5) 0.023(5) 0.016(4) 0.000(4) -0.007(4) 0.005(4)
C16 0.021(4) 0.022(5) 0.012(4) 0.002(3) 0.001(3) 0.004(4)
C17 0.017(4) 0.013(5) 0.023(5) 0.001(3) 0.006(4) -0.001(3)
C18 0.023(5) 0.021(5) 0.016(4) 0.001(3) 0.000(4) 0.003(4)
C19 0.016(4) 0.014(4) 0.022(5) -0.004(3) -0.003(4) 0.001(3)
C20 0.024(5) 0.016(5) 0.019(4) -0.002(3) -0.001(4) 0.002(4)
C21 0.021(5) 0.023(5) 0.013(4) -0.001(3) 0.003(3) 0.001(4)
C22 0.018(4) 0.021(5) 0.018(4) 0.000(4) 0.000(4) -0.005(4)
O8W 0.062(6) 0.066(6) 0.102(7) 0.032(5) 0.033(5) 0.011(5)
O9W 0.064(5) 0.063(6) 0.060(5) 0.005(4) -0.014(4) 0.019(4)
O10W 0.064(5) 0.062(6) 0.052(5) 0.004(4) -0.014(4) 0.004(4)
O11W 0.050(9) 0.090(13) 0.047(10) 0.033(9) -0.002(8) -0.028(9)
O12W 0.073(13) 0.098(16) 0.098(15) 0.020(12) -0.002(11) 0.004(12)
O13W 0.099(7) 0.086(7) 0.060(6) -0.001(5) 0.025(5) 0.009(6)

loop_
_atom_type_symbol
_atom_type_description
_atom_type_scat_dispersion_real
_atom_type_scat_dispersion_imag
_atom_type_scat_source
C C 0.0033 0.0016 'International Tables Vol C Tables 4.2.6.8 and 6.1.1.4'
H H 0.0000 0.0000 'International Tables Vol C Tables 4.2.6.8 and 6.1.1.4'
N N 0.0061 0.0033 'International Tables Vol C Tables 4.2.6.8 and 6.1.1.4'
O O 0.0106 0.0060 'International Tables Vol C Tables 4.2.6.8 and 6.1.1.4'
P P 0.1023 0.0942 'International Tables Vol C Tables 4.2.6.8 and 6.1.1.4'
Tb Tb -0.1723 4.1537 'International Tables Vol C Tables 4.2.6.8 and 6.1.1.4'

loop_
_geom_angle_atom_site_label_1
_geom_angle_atom_site_label_2
_geom_angle_atom_site_label_3
_geom_angle
_geom_angle_site_symmetry_1
_geom_angle_site_symmetry_3
O1 Tb1 O4W 81.6(2) . .
O1 Tb1 O7 144.48(19) . .
O4W Tb1 O7 94.6(2) . .
O1 Tb1 O5W 140.9(2) . .
O4W Tb1 O5W 75.9(2) . .
O7 Tb1 O5W 69.83(19) . .
O1 Tb1 O3W 73.1(2) . .
O4W Tb1 O3W 86.5(2) . .
O7 Tb1 O3W 142.2(2) . .
O5W Tb1 O3W 73.9(2) . .
O1 Tb1 O11 120.3(2) . .
O4W Tb1 O11 147.79(19) . .
O7 Tb1 O11 80.3(2) . .
O5W Tb1 O11 72.46(19) . .
O3W Tb1 O11 79.1(2) . .
O1 Tb1 O12 72.8(2) . .
O4W Tb1 O12 145.7(2) . .
O7 Tb1 O12 93.2(2) . .
O5W Tb1 O12 137.7(2) . .
O3W Tb1 O12 106.9(2) . .
O11 Tb1 O12 66.52(19) . .
O1 Tb1 O8 77.7(2) . .
O4W Tb1 O8 76.9(2) . .
O7 Tb1 O8 67.11(18) . .
O5W Tb1 O8 126.2(2) . .
O3W Tb1 O8 148.1(2) . .
O11 Tb1 O8 127.8(2) . .
O12 Tb1 O8 75.6(2) . .
O2 Tb2 O15 78.75(19) 1_565 .
O2 Tb2 O16 141.21(19) 1_565 .
O15 Tb2 O16 68.53(18) . .
O2 Tb2 O25 143.72(19) 1_565 1_655
O15 Tb2 O25 136.48(18) . 1_655
O16 Tb2 O25 73.65(18) . 1_655
O2 Tb2 O2W 85.0(2) 1_565 .
O15 Tb2 O2W 87.1(2) . .
O16 Tb2 O2W 73.4(2) . .
O25 Tb2 O2W 102.2(2) 1_655 .
O2 Tb2 O14 75.0(2) 1_565 .
O15 Tb2 O14 117.94(19) . .
O16 Tb2 O14 138.89(19) . .
O25 Tb2 O14 78.7(2) 1_655 .
O2W Tb2 O14 143.1(2) . .
O2 Tb2 O26 81.1(2) 1_565 1_655
O15 Tb2 O26 153.27(19) . 1_655
O16 Tb2 O26 121.17(18) . 1_655
O25 Tb2 O26 67.46(18) 1_655 1_655
O2W Tb2 O26 73.8(2) . 1_655
O14 Tb2 O26 72.74(19) . 1_655
O2 Tb2 O13 115.2(2) 1_565 .
O15 Tb2 O13 76.22(19) . .
O16 Tb2 O13 77.29(19) . .
O25 Tb2 O13 75.16(19) 1_655 .
O2W Tb2 O13 150.0(2) . .
O14 Tb2 O13 66.51(19) . .
O26 Tb2 O13 128.81(18) 1_655 .
O4 Tb3 O23 146.21(19) . .
O4 Tb3 O18 134.6(2) . .
O23 Tb3 O18 73.42(18) . .
O4 Tb3 O1W 79.2(2) . .
O23 Tb3 O1W 97.3(2) . .
O18 Tb3 O1W 72.49(19) . .
O4 Tb3 O17 77.11(19) . .
O23 Tb3 O17 136.68(18) . .
O18 Tb3 O17 68.13(18) . .
O1W Tb3 O17 89.7(2) . .
O4 Tb3 O19 82.0(2) . .
O23 Tb3 O19 81.9(2) . .
O18 Tb3 O19 139.1(2) . .
O1W Tb3 O19 144.08(19) . .
O17 Tb3 O19 115.6(2) . .
O4 Tb3 O24 78.79(19) . .
O23 Tb3 O24 67.97(18) . .
O18 Tb3 O24 124.89(18) . .
O1W Tb3 O24 75.07(18) . .
O17 Tb3 O24 153.49(19) . .
O19 Tb3 O24 71.4(2) . .
O4 Tb3 O20 120.0(2) . .
O23 Tb3 O20 79.6(2) . .
O18 Tb3 O20 77.07(19) . .
O1W Tb3 O20 148.94(18) . .
O17 Tb3 O20 73.2(2) . .
O19 Tb3 O20 66.58(19) . .
O24 Tb3 O20 129.60(19) . .
O5 Tb4 O6 103.6(2) . 3_556
O5 Tb4 O21 144.4(2) . 3_566
O6 Tb4 O21 87.6(2) 3_556 3_566
O5 Tb4 O22 83.33(19) . 3_566
O6 Tb4 O22 136.91(19) 3_556 3_566
O21 Tb4 O22 66.49(19) 3_566 3_566
O5 Tb4 O9 88.9(2) . 3_656
O6 Tb4 O9 152.21(19) 3_556 3_656
O21 Tb4 O9 96.5(2) 3_566 3_656
O22 Tb4 O9 68.3(2) 3_566 3_656
O5 Tb4 O10 139.21(19) . 3_656
O6 Tb4 O10 88.67(19) 3_556 3_656
O21 Tb4 O10 73.4(2) 3_566 3_656
O22 Tb4 O10 113.80(19) 3_566 3_656
O9 Tb4 O10 66.51(18) 3_656 3_656
O5 Tb4 O6W 76.22(18) . .
O6 Tb4 O6W 78.75(19) 3_556 .
O21 Tb4 O6W 139.36(19) 3_566 .
O22 Tb4 O6W 142.81(18) 3_566 .
O9 Tb4 O6W 80.4(2) 3_656 .
O10 Tb4 O6W 68.20(19) 3_656 .
O5 Tb4 O7W 73.49(19) . .
O6 Tb4 O7W 70.22(19) 3_556 .
O21 Tb4 O7W 79.1(2) 3_566 .
O22 Tb4 O7W 71.40(19) 3_566 .
O9 Tb4 O7W 137.56(19) 3_656 .
O10 Tb4 O7W 145.96(19) 3_656 .
O6W Tb4 O7W 129.24(19) . .
O3 P1 O2 112.3(3) . .
O3 P1 O1 112.3(3) . .
O2 P1 O1 112.4(3) . .
O3 P1 C1 107.9(4) . .
O2 P1 C1 107.2(4) . .
O1 P1 C1 104.2(4) . .
O4 P2 O6 113.5(3) . .
O4 P2 O5 112.0(3) . .
O6 P2 O5 112.7(3) . .
O4 P2 C7 106.5(3) . .
O6 P2 C7 105.6(4) . .
O5 P2 C7 105.8(4) . .
P1 O1 Tb1 141.9(3) . .
P1 O2 Tb2 153.3(4) . 1_545
P2 O4 Tb3 158.1(4) . .
P2 O5 Tb4 140.9(3) . .
P2 O6 Tb4 144.3(3) . 3_556
C13 O7 Tb1 120.0(5) . .
C14 O8 Tb1 118.7(5) . .
C14 O9 Tb4 119.6(5) . 3_656
C13 O10 Tb4 118.9(5) . 3_656
C15 O11 Tb1 118.0(5) . .
C16 O12 Tb1 118.5(5) . .
C16 O13 Tb2 118.0(5) . .
C15 O14 Tb2 119.2(5) . .
C17 O15 Tb2 119.0(5) . .
C18 O16 Tb2 118.7(5) . .
C18 O17 Tb3 118.6(5) . .
C17 O18 Tb3 119.8(5) . .
C21 O19 Tb3 119.3(5) . .
C22 O20 Tb3 118.4(5) . .
C22 O21 Tb4 118.9(5) . 3_566
C21 O22 Tb4 119.9(5) . 3_566
C19 O23 Tb3 118.5(5) . .
C20 O24 Tb3 118.0(5) . .
C20 O25 Tb2 120.4(5) . 1_455
C19 O26 Tb2 117.8(5) . 1_455
Tb3 O1W H1WA 117.1 . .
Tb3 O1W H1WB 121.3 . .
H1WA O1W H1WB 118.7 . .
Tb2 O2W H2WA 120.4 . .
Tb2 O2W H2WB 119.0 . .
H2WA O2W H2WB 118.7 . .
Tb1 O3W H3WA 108.3 . .
Tb1 O3W H3WB 116.3 . .
H3WA O3W H3WB 119.1 . .
Tb1 O4W H4WA 106.3 . .
Tb1 O4W H4WB 126.8 . .
H4WA O4W H4WB 118.6 . .
Tb1 O5W H5WA 123.5 . .
Tb1 O5W H5WB 117.6 . .
H5WA O5W H5WB 118.9 . .
Tb4 O6W H6WA 117.9 . .
Tb4 O6W H6WB 114.5 . .
H6WA O6W H6WB 118.5 . .
Tb4 O7W H7WC 103.5 . .
Tb4 O7W H7WB 133.3 . .
H7WC O7W H7WB 103.8 . .
C6 N1 C2 125.2(9) . .
C6 N1 H1A 115.7 . .
C2 N1 H1A 119.0 . .
C12 N2 C8 122.6(9) . .
C12 N2 H2A 119.0 . .
C8 N2 H2A 118.4 . .
C2 C1 P1 116.4(7) . .
C2 C1 H1B 108.2 . .
P1 C1 H1B 108.2 . .
C2 C1 H1C 108.2 . .
P1 C1 H1C 108.2 . .
H1B C1 H1C 107.4 . .
N1 C2 C3 116.4(9) . .
N1 C2 C1 118.3(9) . .
C3 C2 C1 125.3(9) . .
C4 C3 C2 120.1(10) . .
C4 C3 H3 119.9 . .
C2 C3 H3 119.9 . .
C5 C4 C3 121.1(11) . .
C5 C4 H4 119.5 . .
C3 C4 H4 119.5 . .
C4 C5 C6 120.0(11) . .
C4 C5 H5 120.0 . .
C6 C5 H5 120.0 . .
N1 C6 C5 117.0(11) . .
N1 C6 H6 121.5 . .
C5 C6 H6 121.5 . .
C8 C7 P2 111.5(6) . .
C8 C7 H7A 109.3 . .
P2 C7 H7A 109.3 . .
C8 C7 H7B 109.3 . .
P2 C7 H7B 109.3 . .
H7A C7 H7B 108.0 . .
N2 C8 C9 117.1(8) . .
N2 C8 C7 118.6(8) . .
C9 C8 C7 124.1(8) . .
C8 C9 C10 120.7(9) . .
C8 C9 H9 119.7 . .
C10 C9 H9 119.7 . .
C11 C10 C9 119.9(10) . .
C11 C10 H10 120.0 . .
C9 C10 H10 120.0 . .
C12 C11 C10 118.6(10) . .
C12 C11 H11 120.7 . .
C10 C11 H11 120.7 . .
C11 C12 N2 121.1(10) . .
C11 C12 H12 119.5 . .
N2 C12 H12 119.5 . .
O10 C13 O7 126.7(8) . .
O10 C13 C14 116.6(7) . .
O7 C13 C14 116.7(7) . .
O9 C14 O8 127.2(8) . .
O9 C14 C13 117.4(7) . .
O8 C14 C13 115.4(7) . .
O14 C15 O11 126.4(8) . .
O14 C15 C16 116.9(7) . .
O11 C15 C16 116.7(7) . .
O12 C16 O13 128.4(8) . .
O12 C16 C15 115.8(7) . .
O13 C16 C15 115.7(7) . .
O15 C17 O18 127.4(7) . .
O15 C17 C18 117.0(7) . .
O18 C17 C18 115.6(7) . .
O17 C18 O16 126.2(7) . .
O17 C18 C17 117.8(7) . .
O16 C18 C17 116.0(7) . .
O23 C19 O26 125.1(7) . .
O23 C19 C20 117.9(7) . .
O26 C19 C20 117.0(7) . .
O25 C20 O24 128.0(8) . .
O25 C20 C19 115.7(7) . .
O24 C20 C19 116.3(7) . .
O19 C21 O22 127.6(8) . .
O19 C21 C22 116.6(7) . .
O22 C21 C22 115.8(7) . .
O20 C22 O21 126.8(7) . .
O20 C22 C21 116.4(7) . .
O21 C22 C21 116.8(7) . .
H8WD O8W H8WB 115.6 . .
H9WD O9W H9WB 112.6 . .
H10D O10W H10C 109.2 . .
H11A O11W H11C 108.5 . .
H12C O12W H12D 91.3 . .
H13A O13W H13B 109.3 . .

loop_
_geom_bond_atom_site_label_1
_geom_bond_atom_site_label_2
_geom_bond_distance
_geom_bond_site_symmetry_2
Tb1 O1 2.267(6) .
Tb1 O4W 2.364(5) .
Tb1 O7 2.373(5) .
Tb1 O5W 2.382(5) .
Tb1 O3W 2.389(6) .
Tb1 O11 2.390(6) .
Tb1 O12 2.429(6) .
Tb1 O8 2.437(5) .
Tb2 O2 2.205(6) 1_565
Tb2 O15 2.375(5) .
Tb2 O16 2.377(5) .
Tb2 O25 2.384(5) 1_655
Tb2 O2W 2.395(6) .
Tb2 O14 2.403(6) .
Tb2 O26 2.424(5) 1_655
Tb2 O13 2.428(6) .
Tb3 O4 2.215(5) .
Tb3 O23 2.390(5) .
Tb3 O18 2.391(6) .
Tb3 O1W 2.392(5) .
Tb3 O17 2.393(5) .
Tb3 O19 2.401(5) .
Tb3 O24 2.431(5) .
Tb3 O20 2.440(6) .
Tb4 O5 2.245(5) .
Tb4 O6 2.265(5) 3_556
Tb4 O21 2.418(6) 3_566
Tb4 O22 2.421(6) 3_566
Tb4 O9 2.434(6) 3_656
Tb4 O10 2.449(5) 3_656
Tb4 O6W 2.470(6) .
Tb4 O7W 2.528(5) .
P1 O3 1.505(6) .
P1 O2 1.508(6) .
P1 O1 1.521(6) .
P1 C1 1.814(9) .
P2 O4 1.501(5) .
P2 O6 1.508(6) .
P2 O5 1.525(6) .
P2 C7 1.810(8) .
O2 Tb2 2.205(5) 1_545
O6 Tb4 2.265(5) 3_556
O7 C13 1.254(9) .
O8 C14 1.267(9) .
O9 C14 1.235(9) .
O9 Tb4 2.434(6) 3_656
O10 C13 1.240(9) .
O10 Tb4 2.449(5) 3_656
O11 C15 1.252(9) .
O12 C16 1.233(9) .
O13 C16 1.251(9) .
O14 C15 1.244(10) .
O15 C17 1.244(9) .
O16 C18 1.258(9) .
O17 C18 1.246(9) .
O18 C17 1.251(9) .
O19 C21 1.247(10) .
O20 C22 1.254(9) .
O21 C22 1.254(10) .
O21 Tb4 2.418(6) 3_566
O22 C21 1.253(9) .
O22 Tb4 2.421(6) 3_566
O23 C19 1.253(9) .
O24 C20 1.254(9) .
O25 C20 1.250(9) .
O25 Tb2 2.384(5) 1_455
O26 C19 1.262(9) .
O26 Tb2 2.424(5) 1_455
O1W H1WA 0.8972 .
O1W H1WB 0.8992 .
O2W H2WA 0.8984 .
O2W H2WB 0.8965 .
O3W H3WA 0.9004 .
O3W H3WB 0.8995 .
O4W H4WA 0.8979 .
O4W H4WB 0.8970 .
O5W H5WA 0.8990 .
O5W H5WB 0.8979 .
O6W H6WA 0.8979 .
O6W H6WB 0.8976 .
O7W H7WC 0.8480 .
O7W H7WB 0.9047 .
N1 C6 1.339(13) .
N1 C2 1.362(12) .
N1 H1A 0.8972 .
N2 C12 1.339(12) .
N2 C8 1.346(11) .
N2 H2A 0.8987 .
C1 C2 1.482(13) .
C1 H1B 0.9700 .
C1 H1C 0.9700 .
C2 C3 1.389(13) .
C3 C4 1.367(13) .
C3 H3 0.9300 .
C4 C5 1.350(14) .
C4 H4 0.9300 .
C5 C6 1.396(13) .
C5 H5 0.9300 .
C6 H6 0.9300 .
C7 C8 1.494(11) .
C7 H7A 0.9700 .
C7 H7B 0.9700 .
C8 C9 1.365(12) .
C9 C10 1.376(13) .
C9 H9 0.9300 .
C10 C11 1.365(14) .
C10 H10 0.9300 .
C11 C12 1.334(14) .
C11 H11 0.9300 .
C12 H12 0.9300 .
C13 C14 1.547(11) .
C15 C16 1.542(11) .
C17 C18 1.557(11) .
C19 C20 1.554(11) .
C21 C22 1.539(11) .
O8W H8WD 0.8488 .
O8W H8WB 0.9476 .
O9W H9WD 0.8478 .
O9W H9WB 0.8635 .
O10W H10D 0.8469 .
O10W H10C 0.8488 .
O11W H11A 0.8481 .
O11W H11C 0.8472 .
O12W H12C 0.8487 .
O12W H12D 0.8480 .
O13W H13A 0.8475 .
O13W H13B 0.8475 .

loop_
_geom_hbond_atom_site_label_D
_geom_hbond_atom_site_label_H
_geom_hbond_atom_site_label_A
_geom_hbond_distance_DH
_geom_hbond_distance_HA
_geom_hbond_distance_DA
_geom_hbond_angle_DHA
_geom_hbond_site_symmetry_A
O1W H1WA O3 0.90 1.86 2.724(7) 162.0 2_656
O1W H1WB O10 0.90 2.16 3.021(8) 159.0 1_455
O1W H1WB O7 0.90 2.58 3.147(7) 122.0 1_455
O2W H2WA O8 0.90 1.89 2.792(8) 177.0 1_565
O11W H11C O9 0.85 2.60 3.216(16) 131.0 1_565
O2W H2WB O10W 0.90 1.93 2.817(9) 169.0 .
O3W H3WA O23 0.90 2.52 2.969(8) 111.0 2_646
O3W H3WB O3 0.90 1.87 2.721(9) 157.0 .
O4W H4WA O26 0.90 1.92 2.775(8) 158.0 1_645
O4W H4WB O11 0.90 1.92 2.810(8) 170.0 2_746
O5W H5WB O14 0.90 1.83 2.723(8) 170.0 2_746
O5W H5WA O3 0.90 2.02 2.892(8) 162.0 2_756
O6W H6WA O24 0.90 2.01 2.891(8) 166.0 3_556
O6W H6WB O7W 0.90 2.41 3.029(8) 126.0 3_556
O6W H6WB O6 0.90 2.22 2.991(8) 144.0 .
O7W H7WC O8W 0.85 2.38 2.989(10) 130.0 3_566
O7W H7WB O19 0.90 1.99 2.841(8) 157.0 .
N1 H1A O1 0.90 2.12 2.772(10) 129.0 .
N1 H1A O12 0.90 2.31 3.100(11) 147.0 .
N2 H2A O8W 0.90 1.85 2.715(11) 160.0 1_545
O8W H8WD O21 0.85 2.29 3.036(10) 146.0 .
O8W H8WB O13W 0.95 1.91 2.842(12) 168.0 .
O9W H9WD O11W 0.85 1.86 2.687(15) 164.0 .
O9W H9WB O5 0.86 2.46 3.037(10) 125.0 3_666
O9W H9WB O19 0.86 2.56 3.318(10) 148.0 3_666
O13W H13B O10W 0.85 2.50 3.078(11) 126.0 3_666
O10W H10D O2W 0.85 1.97 2.817(9) 177.0 .
O10W H10C O20 0.85 2.17 2.870(9) 140.0 .
O11W H11A O2W 0.85 2.52 3.137(17) 130.0 .
O11W H11C O22 0.85 2.56 3.014(15) 115.0 1_655
O12W H12D O21 0.85 2.23 3.06(2) 169.0 .
O13W H13A O9W 0.85 1.99 2.690(11) 139.0 .

loop_
_geom_torsion_atom_site_label_1
_geom_torsion_atom_site_label_2
_geom_torsion_atom_site_label_3
_geom_torsion_atom_site_label_4
_geom_torsion
_geom_torsion_site_symmetry_1
_geom_torsion_site_symmetry_2
_geom_torsion_site_symmetry_3
_geom_torsion_site_symmetry_4
O3 P1 O1 Tb1 28.9(7) . . . .
O2 P1 O1 Tb1 -98.8(6) . . . .
C1 P1 O1 Tb1 145.4(6) . . . .
O4W Tb1 O1 P1 43.4(6) . . . .
O7 Tb1 O1 P1 129.6(5) . . . .
O5W Tb1 O1 P1 -11.9(8) . . . .
O3W Tb1 O1 P1 -45.4(6) . . . .
O11 Tb1 O1 P1 -111.4(6) . . . .
O12 Tb1 O1 P1 -159.8(7) . . . .
O8 Tb1 O1 P1 121.7(6) . . . .
O3 P1 O2 Tb2 -151.7(7) . . . 1_545
O1 P1 O2 Tb2 -24.0(9) . . . 1_545
C1 P1 O2 Tb2 89.9(8) . . . 1_545
O6 P2 O4 Tb3 -165.0(8) . . . .
O5 P2 O4 Tb3 -36.0(10) . . . .
C7 P2 O4 Tb3 79.3(10) . . . .
O23 Tb3 O4 P2 107.1(9) . . . .
O18 Tb3 O4 P2 -114.0(9) . . . .
O1W Tb3 O4 P2 -165.9(10) . . . .
O17 Tb3 O4 P2 -73.7(9) . . . .
O19 Tb3 O4 P2 44.9(9) . . . .
O24 Tb3 O4 P2 117.4(9) . . . .
O20 Tb3 O4 P2 -12.1(10) . . . .
O4 P2 O5 Tb4 -117.0(5) . . . .
O6 P2 O5 Tb4 12.4(6) . . . .
C7 P2 O5 Tb4 127.3(5) . . . .
O6 Tb4 O5 P2 25.0(5) 3_556 . . .
O21 Tb4 O5 P2 130.3(5) 3_566 . . .
O22 Tb4 O5 P2 161.7(5) 3_566 . . .
O9 Tb4 O5 P2 -130.0(5) 3_656 . . .
O10 Tb4 O5 P2 -79.2(6) 3_656 . . .
O6W Tb4 O5 P2 -49.6(5) . . . .
O7W Tb4 O5 P2 89.2(5) . . . .
O4 P2 O6 Tb4 32.3(7) . . . 3_556
O5 P2 O6 Tb4 -96.3(6) . . . 3_556
C7 P2 O6 Tb4 148.6(6) . . . 3_556
O1 Tb1 O7 C13 -21.7(8) . . . .
O4W Tb1 O7 C13 60.4(6) . . . .
O5W Tb1 O7 C13 133.6(7) . . . .
O3W Tb1 O7 C13 150.6(6) . . . .
O11 Tb1 O7 C13 -151.7(6) . . . .
O12 Tb1 O7 C13 -86.1(6) . . . .
O8 Tb1 O7 C13 -13.3(6) . . . .
O1 Tb1 O8 C14 -177.3(6) . . . .
O4W Tb1 O8 C14 -93.2(6) . . . .
O7 Tb1 O8 C14 7.7(6) . . . .
O5W Tb1 O8 C14 -31.8(7) . . . .
O3W Tb1 O8 C14 -153.5(6) . . . .
O11 Tb1 O8 C14 63.7(7) . . . .
O12 Tb1 O8 C14 107.5(6) . . . .
O1 Tb1 O11 C15 -69.6(6) . . . .
O4W Tb1 O11 C15 162.6(5) . . . .
O7 Tb1 O11 C15 79.3(6) . . . .
O5W Tb1 O11 C15 151.1(6) . . . .
O3W Tb1 O11 C15 -132.5(6) . . . .
O12 Tb1 O11 C15 -18.5(6) . . . .
O8 Tb1 O11 C15 28.5(7) . . . .
O1 Tb1 O12 C16 151.3(6) . . . .
O4W Tb1 O12 C16 -165.0(5) . . . .
O7 Tb1 O12 C16 -61.9(6) . . . .
O5W Tb1 O12 C16 1.2(7) . . . .
O3W Tb1 O12 C16 85.7(6) . . . .
O11 Tb1 O12 C16 16.0(6) . . . .
O8 Tb1 O12 C16 -127.3(6) . . . .
O2 Tb2 O13 C16 -76.1(6) 1_565 . . .
O15 Tb2 O13 C16 -146.4(6) . . . .
O16 Tb2 O13 C16 142.9(6) . . . .
O25 Tb2 O13 C16 66.7(6) 1_655 . . .
O2W Tb2 O13 C16 155.5(5) . . . .
O14 Tb2 O13 C16 -17.2(5) . . . .
O26 Tb2 O13 C16 22.9(6) 1_655 . . .
O2 Tb2 O14 C15 140.4(6) 1_565 . . .
O15 Tb2 O14 C15 72.2(6) . . . .
O16 Tb2 O14 C15 -16.5(7) . . . .
O25 Tb2 O14 C15 -64.8(6) 1_655 . . .
O2W Tb2 O14 C15 -160.1(5) . . . .
O26 Tb2 O14 C15 -134.4(6) 1_655 . . .
O13 Tb2 O14 C15 13.8(6) . . . .
O2 Tb2 O15 C17 163.5(6) 1_565 . . .
O16 Tb2 O15 C17 4.7(5) . . . .
O25 Tb2 O15 C17 -26.7(7) 1_655 . . .
O2W Tb2 O15 C17 78.0(6) . . . .
O14 Tb2 O15 C17 -130.4(6) . . . .
O26 Tb2 O15 C17 121.8(6) 1_655 . . .
O13 Tb2 O15 C17 -76.8(6) . . . .
O2 Tb2 O16 C18 -42.5(7) 1_565 . . .
O15 Tb2 O16 C18 -7.9(6) . . . .
O25 Tb2 O16 C18 150.1(6) 1_655 . . .
O2W Tb2 O16 C18 -101.4(6) . . . .
O14 Tb2 O16 C18 100.4(6) . . . .
O26 Tb2 O16 C18 -160.0(5) 1_655 . . .
O13 Tb2 O16 C18 72.1(6) . . . .
O4 Tb3 O17 C18 -153.5(6) . . . .
O23 Tb3 O17 C18 25.8(7) . . . .
O18 Tb3 O17 C18 -3.2(6) . . . .
O1W Tb3 O17 C18 -74.5(6) . . . .
O19 Tb3 O17 C18 132.0(6) . . . .
O24 Tb3 O17 C18 -128.4(6) . . . .
O20 Tb3 O17 C18 79.3(6) . . . .
O4 Tb3 O18 C17 44.1(7) . . . .
O23 Tb3 O18 C17 -158.3(6) . . . .
O1W Tb3 O18 C17 98.2(6) . . . .
O17 Tb3 O18 C17 1.3(6) . . . .
O19 Tb3 O18 C17 -103.0(6) . . . .
O24 Tb3 O18 C17 154.9(5) . . . .
O20 Tb3 O18 C17 -75.5(6) . . . .
O4 Tb3 O19 C21 -142.9(6) . . . .
O23 Tb3 O19 C21 66.9(6) . . . .
O18 Tb3 O19 C21 14.1(7) . . . .
O1W Tb3 O19 C21 158.1(5) . . . .
O17 Tb3 O19 C21 -71.3(6) . . . .
O24 Tb3 O19 C21 136.3(6) . . . .
O20 Tb3 O19 C21 -15.2(6) . . . .
O4 Tb3 O20 C22 76.4(6) . . . .
O23 Tb3 O20 C22 -74.0(6) . . . .
O18 Tb3 O20 C22 -149.2(6) . . . .
O1W Tb3 O20 C22 -160.9(5) . . . .
O17 Tb3 O20 C22 140.0(6) . . . .
O19 Tb3 O20 C22 11.5(6) . . . .
O24 Tb3 O20 C22 -24.4(7) . . . .
O4 Tb3 O23 C19 1.2(8) . . . .
O18 Tb3 O23 C19 -149.6(6) . . . .
O1W Tb3 O23 C19 -80.4(6) . . . .
O17 Tb3 O23 C19 -177.7(5) . . . .
O19 Tb3 O23 C19 63.4(6) . . . .
O24 Tb3 O23 C19 -9.7(6) . . . .
O20 Tb3 O23 C19 130.9(6) . . . .
O4 Tb3 O24 C20 -164.6(6) . . . .
O23 Tb3 O24 C20 9.2(5) . . . .
O18 Tb3 O24 C20 58.1(6) . . . .
O1W Tb3 O24 C20 113.7(6) . . . .
O17 Tb3 O24 C20 170.5(5) . . . .
O19 Tb3 O24 C20 -79.4(6) . . . .
O20 Tb3 O24 C20 -44.8(6) . . . .
O3 P1 C1 C2 165.6(7) . . . .
O2 P1 C1 C2 -73.2(8) . . . .
O1 P1 C1 C2 46.1(8) . . . .
C6 N1 C2 C3 1.8(14) . . . .
C6 N1 C2 C1 -175.8(9) . . . .
P1 C1 C2 N1 -53.9(11) . . . .
P1 C1 C2 C3 128.7(9) . . . .
N1 C2 C3 C4 -2.0(14) . . . .
C1 C2 C3 C4 175.3(9) . . . .
C2 C3 C4 C5 -1.2(16) . . . .
C3 C4 C5 C6 4.9(16) . . . .
C2 N1 C6 C5 1.7(15) . . . .
C4 C5 C6 N1 -5.0(15) . . . .
O4 P2 C7 C8 -170.1(6) . . . .
O6 P2 C7 C8 69.0(7) . . . .
O5 P2 C7 C8 -50.7(7) . . . .
C12 N2 C8 C9 -0.4(13) . . . .
C12 N2 C8 C7 175.5(8) . . . .
P2 C7 C8 N2 -80.9(9) . . . .
P2 C7 C8 C9 94.6(9) . . . .
N2 C8 C9 C10 -0.1(14) . . . .
C7 C8 C9 C10 -175.6(9) . . . .
C8 C9 C10 C11 0.6(16) . . . .
C9 C10 C11 C12 -0.7(16) . . . .
C10 C11 C12 N2 0.3(16) . . . .
C8 N2 C12 C11 0.2(15) . . . .
Tb4 O10 C13 O7 -168.5(7) 3_656 . . .
Tb4 O10 C13 C14 11.3(9) 3_656 . . .
Tb1 O7 C13 O10 -163.3(6) . . . .
Tb1 O7 C13 C14 16.9(10) . . . .
Tb4 O9 C14 O8 -178.0(7) 3_656 . . .
Tb4 O9 C14 C13 2.3(10) 3_656 . . .
Tb1 O8 C14 O9 177.5(7) . . . .
Tb1 O8 C14 C13 -2.7(9) . . . .
O10 C13 C14 O9 -9.2(12) . . . .
O7 C13 C14 O9 170.6(8) . . . .
O10 C13 C14 O8 171.0(7) . . . .
O7 C13 C14 O8 -9.2(11) . . . .
Tb2 O14 C15 O11 170.7(6) . . . .
Tb2 O14 C15 C16 -10.2(9) . . . .
Tb1 O11 C15 O14 -161.2(7) . . . .
Tb1 O11 C15 C16 19.6(9) . . . .
Tb1 O12 C16 O13 169.8(6) . . . .
Tb1 O12 C16 C15 -12.6(9) . . . .
Tb2 O13 C16 O12 -163.7(7) . . . .
Tb2 O13 C16 C15 18.7(8) . . . .
O14 C15 C16 O12 176.2(7) . . . .
O11 C15 C16 O12 -4.6(11) . . . .
O14 C15 C16 O13 -5.9(11) . . . .
O11 C15 C16 O13 173.3(7) . . . .
Tb2 O15 C17 O18 178.7(6) . . . .
Tb2 O15 C17 C18 -1.8(9) . . . .
Tb3 O18 C17 O15 179.9(6) . . . .
Tb3 O18 C17 C18 0.4(9) . . . .
Tb3 O17 C18 O16 -172.6(6) . . . .
Tb3 O17 C18 C17 4.6(9) . . . .
Tb2 O16 C18 O17 -172.9(6) . . . .
Tb2 O16 C18 C17 9.8(9) . . . .
O15 C17 C18 O17 177.1(7) . . . .
O18 C17 C18 O17 -3.4(11) . . . .
O15 C17 C18 O16 -5.5(11) . . . .
O18 C17 C18 O16 174.1(7) . . . .
Tb3 O23 C19 O26 -172.0(6) . . . .
Tb3 O23 C19 C20 9.6(9) . . . .
Tb2 O26 C19 O23 -168.6(6) 1_455 . . .
Tb2 O26 C19 C20 9.8(9) 1_455 . . .
Tb2 O25 C20 O24 169.1(7) 1_455 . . .
Tb2 O25 C20 C19 -10.7(9) 1_455 . . .
Tb3 O24 C20 O25 172.2(7) . . . .
Tb3 O24 C20 C19 -8.0(9) . . . .
O23 C19 C20 O25 178.8(7) . . . .
O26 C19 C20 O25 0.3(11) . . . .
O23 C19 C20 O24 -0.9(11) . . . .
O26 C19 C20 O24 -179.5(7) . . . .
Tb3 O19 C21 O22 -164.6(6) . . . .
Tb3 O19 C21 C22 17.1(9) . . . .
Tb4 O22 C21 O19 174.3(6) 3_566 . . .
Tb4 O22 C21 C22 -7.3(9) 3_566 . . .
Tb3 O20 C22 O21 172.5(7) . . . .
Tb3 O20 C22 C21 -7.9(9) . . . .
Tb4 O21 C22 O20 -165.9(6) 3_566 . . .
Tb4 O21 C22 C21 14.5(9) 3_566 . . .
O19 C21 C22 O20 -5.9(11) . . . .
O22 C21 C22 O20 175.5(7) . . . .
O19 C21 C22 O21 173.7(7) . . . .
O22 C21 C22 O21 -4.9(11) . . . .
